data_2005245
loop_
_publ_author_name
'Hynes, R. C.'
'Willis, C. J.'
'Vittal, J. J.'

_publ_section_title
;
 Bis[di(2-aminoethyl)amine-<i>N</i>,<i>N</i>',<i>N</i>'']nickel(II)
 Chloride Monohydrate, a Redetermination
;
_journal_issue 8
_journal_name_full 'Acta Crystallographica Section C'
_journal_page_first 1879
_journal_page_last 1881
_journal_paper_doi 10.1107/S0108270196005835
_journal_volume 52
_journal_year 1996
_chemical_formula_iupac '[Ni (C4 H13 N3)2] Cl2 , H2 O'
_chemical_formula_moiety '(C8 H26 N6 Ni 2+), 2(Cl -), (H2 O)'
_chemical_formula_sum 'C8 H28 Cl2 N6 Ni O'
_chemical_formula_weight 353.97
_chemical_name_systematic
;
Bis[di(2-aminoethyl)amine]nickel(II) chloride monohydrate
;
_space_group_IT_number 14
_symmetry_cell_setting monoclinic
_symmetry_space_group_name_Hall '-P 2ybc'
_symmetry_space_group_name_H-M 'P 1 21/c 1'
_audit_creation_method SHELXL
_cell_angle_alpha 90
_cell_angle_beta 102.177(9)
_cell_angle_gamma 90
_cell_formula_units_Z 4
_cell_length_a 13.511(1)
_cell_length_b 8.720(1)
_cell_length_c 13.972(2)
_cell_measurement_reflns_used 44
_cell_measurement_temperature 293(2)
_cell_measurement_theta_max 15.24
_cell_measurement_theta_min 12.51
_cell_volume 1609.1(3)
_computing_cell_refinement XSCANS
_computing_data_collection 'XSCANS (Siemens, 1994)'
_computing_data_reduction XSCANS
_computing_molecular_graphics 'SHELXTL/PC (Sheldrick, 1990b)'
_computing_publication_material SHELXL93
_computing_structure_refinement 'SHELXL93 (Sheldrick, 1993)'
_computing_structure_solution 'SHELXS86 (Sheldrick, 1990a)'
_diffrn_ambient_temperature 293(2)
_diffrn_measurement_device 'Siemens P4'
_diffrn_measurement_method \q-2\q
_diffrn_radiation_monochromator graphite
_diffrn_radiation_source 'fine-focus sealed tube'
_diffrn_radiation_type MoK\a
_diffrn_radiation_wavelength 0.71073
_diffrn_reflns_av_R_equivalents 0.0205
_diffrn_reflns_av_sigmaI/netI 0.0456
_diffrn_reflns_limit_h_max 14
_diffrn_reflns_limit_h_min -1
_diffrn_reflns_limit_k_max 9
_diffrn_reflns_limit_k_min -1
_diffrn_reflns_limit_l_max 15
_diffrn_reflns_limit_l_min -15
_diffrn_reflns_number 2955
_diffrn_reflns_theta_max 23.00
_diffrn_reflns_theta_min 2.77
_diffrn_standards_decay_% 0.08
_diffrn_standards_interval_count 297
_diffrn_standards_number 3
_exptl_absorpt_coefficient_mu 1.538
_exptl_absorpt_correction_T_max 0.87643
_exptl_absorpt_correction_T_min 0.81089
_exptl_absorpt_correction_type 'SHEXTL Gaussian (Sheldrick, 1990b)'
_exptl_crystal_colour purple
_exptl_crystal_density_diffrn 1.461
_exptl_crystal_density_meas 1.48(5)
_exptl_crystal_density_method flotation
_exptl_crystal_description 'irregular hexagonal plate'
_exptl_crystal_F_000 752
_exptl_crystal_size_max 0.25
_exptl_crystal_size_mid 0.20
_exptl_crystal_size_min 0.10
_refine_diff_density_max 0.256
_refine_diff_density_min -0.226
_refine_ls_extinction_method none
_refine_ls_goodness_of_fit_all 1.034
_refine_ls_goodness_of_fit_obs 1.064
_refine_ls_hydrogen_treatment 'O-H, refxyz, others riding (SHELXL93 defaults, C-H 0.97, N-H 0.90, 0.91\%A)'
_refine_ls_matrix_type full
_refine_ls_number_parameters 170
_refine_ls_number_reflns 2236
_refine_ls_number_restraints 1
_refine_ls_restrained_S_all 1.411
_refine_ls_restrained_S_obs 1.509
_refine_ls_R_factor_all 0.0488
_refine_ls_R_factor_obs 0.0350
_refine_ls_shift/esd_max 0.000
_refine_ls_shift/esd_mean 0.000
_refine_ls_structure_factor_coef Fsqd
_refine_ls_weighting_details 'w = 1/[\s^2^(Fo^2^)+(0.0302P)^2^+0.4511P] where P=(Fo^2^+2Fc^2^)/3'
_refine_ls_weighting_scheme calc
_refine_ls_wR_factor_all 0.0833
_refine_ls_wR_factor_obs 0.0770
_reflns_number_observed 1834
_reflns_number_total 2236
_reflns_observed_criterion >2sigma(I)
_cod_data_source_file fg1177.cif
_cod_data_source_block hynes1
_cod_depositor_comments
;
The following automatic conversions were performed:
'_symmetry_cell_setting' value 'Monoclinic' changed to 'monoclinic'
according to '/home/saulius/struct/CIF-dictionaries/cif_core.dic'
dictionary named 'cif_core.dic' version 2.4.1 from 2010-06-29.

Automatic conversion script
Id: cif_fix_enum 1527 2010-12-29 10:47:43Z saulius 

The following automatic conversions were performed:

'_symmetry_cell_setting' value 'Monoclinic' changed to 'monoclinic'
according to /home/saulius/struct/CIF-dictionaries/cif_core.dic
dictionary named 'cif_core.dic' version 2.4.1 from 2010-06-29.

Automatic conversion script
Id: cif_fix_values 1715 2011-07-08 13:25:40Z adriana 

The following automatic conversions were performed:

'_refine_ls_weighting_scheme' value 'calc w =
1/[\s^2^(Fo^2^)+(0.0302P)^2^+0.4511P] where P=(Fo^2^+2Fc^2^)/3' was
changed to 'calc'. New tag '_refine_ls_weighting_details' was
created. The value of the new tag was set to 'w =
1/[\s^2^(Fo^2^)+(0.0302P)^2^+0.4511P] where P=(Fo^2^+2Fc^2^)/3'.

Automatic conversion script
Id: cif_fix_values 3143 2015-03-26 13:38:13Z robertas 
;
_cod_original_cell_volume 1609.2(3)
_cod_original_sg_symbol_H-M 'P 21/c'
_cod_database_code 2005245

loop_
_symmetry_equiv_pos_as_xyz
'x, y, z'
'-x, y+1/2, -z+1/2'
'-x, -y, -z'
'x, -y-1/2, z-1/2'

loop_
_atom_site_aniso_label
_atom_site_aniso_U_11
_atom_site_aniso_U_22
_atom_site_aniso_U_33
_atom_site_aniso_U_12
_atom_site_aniso_U_13
_atom_site_aniso_U_23
Ni1 0.0275(4) 0.0274(4) 0.0276(3) 0.0013(3) 0.0054(3) -0.0005(3)
N1 0.028(2) 0.039(3) 0.032(2) 0.005(2) 0.003(2) -0.001(2)
N2 0.030(2) 0.029(2) 0.040(2) -0.001(2) 0.007(2) 0.000(2)
N3 0.060(3) 0.053(3) 0.034(2) -0.001(3) 0.003(2) -0.001(2)
N4 0.037(2) 0.041(3) 0.038(2) 0.001(2) 0.015(2) 0.004(2)
N5 0.039(3) 0.033(3) 0.040(2) 0.002(2) 0.009(2) -0.006(2)
N6 0.028(2) 0.040(3) 0.036(2) 0.003(2) 0.003(2) -0.003(2)
C1 0.041(3) 0.048(4) 0.037(3) -0.008(3) 0.002(3) -0.011(3)
C2 0.047(3) 0.034(3) 0.048(3) 0.000(3) 0.011(3) -0.010(3)
C3 0.041(3) 0.034(3) 0.053(3) 0.006(3) 0.007(3) 0.011(3)
C4 0.044(3) 0.061(4) 0.037(3) 0.010(3) 0.003(3) 0.022(3)
C5 0.043(3) 0.055(4) 0.051(3) 0.011(3) 0.022(3) -0.007(3)
C6 0.053(4) 0.027(3) 0.059(4) 0.011(3) 0.014(3) 0.000(3)
C7 0.050(4) 0.037(3) 0.063(4) -0.009(3) 0.022(3) -0.001(3)
C8 0.039(3) 0.051(4) 0.073(4) -0.012(3) 0.021(3) -0.009(3)
Cl1 0.0375(8) 0.0659(10) 0.0348(7) -0.0054(8) 0.0061(6) -0.0062(7)
Cl2 0.0359(8) 0.0501(9) 0.0545(8) 0.0002(7) 0.0060(7) 0.0077(7)
O1 0.065(4) 0.085(4) 0.070(3) -0.001(3) 0.022(3) -0.022(3)

loop_
_atom_site_label
_atom_site_occupancy
_atom_site_fract_x
_atom_site_fract_y
_atom_site_fract_z
_atom_site_U_iso_or_equiv
_atom_site_thermal_displace_type
_atom_site_calc_flag
_atom_site_refinement_flags
_atom_site_type_symbol
Ni1 1 .26115(5) .11221(7) .06218(4) .0275(2) Uani d . Ni
N1 1 .2036(3) .0877(5) -.0939(3) .033(1) Uani d . N
H1 1 .1503 .1503 -0.1137 .058(3) Uiso calc R H
H1' 1 .2519 .1126 -0.1267 .058(3) Uiso calc R H
N2 1 .2465(3) -0.1264(5) .0561(3) .033(1) Uani d . N
H2 1 .1858 -0.1509 .0704 .058(3) Uiso calc R H
N3 1 .3252(4) .0603(6) .2127(3) .050(1) Uani d . N
H3 1 .3892 .0954 .2285 .058(3) Uiso calc R H
H3' 1 .2891 .107 .2515 .058(3) Uiso calc R H
N4 1 .1134(3) .1615(5) .0836(3) .038(1) Uani d . N
H4 1 .0673 .1427 .0282 .058(3) Uiso calc R H
H4' 1 .0991 .1014 .1313 .058(3) Uiso calc R H
N5 1 .2750(3) .3496(5) .0746(3) .037(1) Uani d . N
H5 1 .3063 .3704 .1376 .058(3) Uiso calc R H
N6 1 .4110(3) .1356(5) .0321(3) .035(1) Uani d . N
H6 1 .4563 .0844 .0773 .058(3) Uiso calc R H
H6' 1 .4122 .0964 -0.0273 .058(3) Uiso calc R H
C1 1 .1727(4) -.0728(7) -0.1133(4) .043(1) Uani d . C
H1A 1 .1736 -0.0986 -0.1806 .058(3) Uiso calc RD H
H1B 1 .1043 -0.0871 -0.1036 .058(3) Uiso calc RD H
C2 1 .2446(4) -0.1761(7) -.0448(4) .043(1) Uani d . C
H2A 1 .2219 -0.2817 -0.0536 .058(3) Uiso calc R H
H2B 1 .3119 -0.1694 -0.0584 .058(3) Uiso calc R H
C3 1 .3263(4) -0.1895(6) .1336(4) .043(1) Uani d . C
H3A 1 .3918 -0.1765 .1165 .058(3) Uiso calc R H
H3B 1 .315 -0.2982 .1415 .058(3) Uiso calc R H
C4 1 .3244(4) -0.1054(7) .2280(4) .048(2) Uani d . C
H4A 1 .264 -0.1339 .251 .058(3) Uiso calc R H
H4B 1 .3829 -0.1347 .2777 .058(3) Uiso calc R H
C5 1 .1089(4) .3244(7) .1111(4) .048(2) Uani d . C
H5A 1 .1322 .3358 .1813 .058(3) Uiso calc R H
H5B 1 .0396 .3608 .0935 .058(3) Uiso calc R H
C6 1 .1742(4) .4166(6) .0591(4) .046(2) Uani d . C
H6A 1 .1443 .419 -0.0105 .058(3) Uiso calc R H
H6B 1 .1787 .5211 .0833 .058(3) Uiso calc R H
C7 1 .3433(4) .3967(7) .0129(4) .049(2) Uani d . C
H7A 1 .3612 .5038 .0247 .058(3) Uiso calc R H
H7B 1 .3103 .3853 -0.0554 .058(3) Uiso calc R H
C8 1 .4366(4) .3005(7) .0348(5) .053(2) Uani d . C
H8A 1 .4777 .3217 -0.0128 .058(3) Uiso calc R H
H8B 1 .4759 .3266 .0992 .058(3) Uiso calc R H
Cl1 1 .4065(1) .4498(2) .29790(9) .0463(4) Uani d . Cl
Cl2 1 .0396(1) -0.2220(2) .1412(1) .0474(4) Uani d . Cl
O1 1 .1160(4) .0396(7) .2998(4) .072(2) Uani d D O
H1o 1 .081(5) -.021(8) .271(5) .058(3) Uiso d . H
H2o 1 .068(5) .098(7) .311(5) .058(3) Uiso d . H

loop_
_atom_type_symbol
_atom_type_description
_atom_type_scat_dispersion_real
_atom_type_scat_dispersion_imag
_atom_type_scat_source
C C 0.0033 0.0016 'International Tables Vol C Tables 4.2.6.8 and 6.1.1.4'
H H 0.0000 0.0000 'International Tables Vol C Tables 4.2.6.8 and 6.1.1.4'
N N 0.0061 0.0033 'International Tables Vol C Tables 4.2.6.8 and 6.1.1.4'
Ni Ni 0.3393 1.1124 'International Tables Vol C Tables 4.2.6.8 and 6.1.1.4'
Cl Cl 0.1484 0.1585 'International Tables Vol C Tables 4.2.6.8 and 6.1.1.4'
O O 0.0106 0.0060 'International Tables Vol C Tables 4.2.6.8 and 6.1.1.4'

loop_
_geom_angle_atom_site_label_1
_geom_angle_atom_site_label_2
_geom_angle_atom_site_label_3
_geom_angle
_geom_angle_publ_flag
N1 Ni1 N3 161.9(2) y
N2 Ni1 N5 177.5(2) y
N4 Ni1 N6 162.7(2) y
N5 Ni1 N4 81.8(2) ?
N2 Ni1 N4 97.1(2) ?
N5 Ni1 N3 96.7(2) ?
N2 Ni1 N3 81.1(2) ?
N4 Ni1 N3 95.8(2) ?
N5 Ni1 N6 81.5(2) ?
N2 Ni1 N6 99.8(2) ?
N3 Ni1 N6 90.6(2) ?
N5 Ni1 N1 100.9(2) ?
N2 Ni1 N1 81.4(2) ?
N4 Ni1 N1 90.8(2) ?
N6 Ni1 N1 88.0(2) ?
C1 N1 Ni1 107.9(3) ?
C3 N2 C2 117.4(4) ?
C3 N2 Ni1 107.2(3) ?
C2 N2 Ni1 108.4(3) ?
C4 N3 Ni1 109.8(3) ?
C5 N4 Ni1 108.8(3) ?
C7 N5 C6 119.4(4) ?
C7 N5 Ni1 106.8(3) ?
C6 N5 Ni1 108.7(3) ?
C8 N6 Ni1 108.1(3) ?
N1 C1 C2 109.4(4) ?
N2 C2 C1 108.1(4) ?
N2 C3 C4 108.5(4) ?
N3 C4 C3 110.4(4) ?
N4 C5 C6 109.3(4) ?
N5 C6 C5 110.0(5) ?
N5 C7 C8 109.5(5) ?
N6 C8 C7 111.1(5) ?
H1o O1 H2o 96(7) ?

loop_
_geom_bond_atom_site_label_1
_geom_bond_atom_site_label_2
_geom_bond_distance
_geom_bond_publ_flag
Ni1 N1 2.166(4) y
Ni1 N2 2.090(4) y
Ni1 N3 2.146(4) y
Ni1 N4 2.125(4) y
Ni1 N5 2.083(4) y
Ni1 N6 2.162(4) y
N1 C1 1.469(7) ?
N1 H1 0.90 ?
N1 H1' 0.90 ?
N2 C3 1.465(6) ?
N2 C2 1.469(6) ?
N2 H2 0.91 ?
N3 C4 1.462(7) ?
N3 H3 0.90 ?
N3 H3' 0.90 ?
N4 C5 1.476(7) ?
N4 H4 0.90 ?
N4 H4' 0.90 ?
N5 C7 1.450(7) ?
N5 C6 1.456(6) ?
N5 H5 0.91 ?
N6 C8 1.478(7) ?
N6 H6 0.90 ?
N6 H6' 0.90 ?
C1 C2 1.509(7) ?
C1 H1A 0.97 ?
C1 H1B 0.97 ?
C2 H2A 0.97 ?
C2 H2B 0.97 ?
C3 C4 1.514(8) ?
C3 H3A 0.97 ?
C3 H3B 0.97 ?
C4 H4A 0.97 ?
C4 H4B 0.97 ?
C5 C6 1.491(8) ?
C5 H5A 0.97 ?
C5 H5B 0.97 ?
C6 H6A 0.97 ?
C6 H6B 0.97 ?
C7 C8 1.491(8) ?
C7 H7A 0.97 ?
C7 H7B 0.97 ?
C8 H8A 0.97 ?
C8 H8B 0.97 ?
O1 H1o 0.76(6) ?
O1 H2o 0.87(6) ?

loop_
_geom_torsion_atom_site_label_1
_geom_torsion_atom_site_label_2
_geom_torsion_atom_site_label_3
_geom_torsion_atom_site_label_4
_geom_torsion
_geom_torsion_publ_flag
N1 C1 C2 N2 55.4(6) y
N2 C3 C4 N3 -50.7(6) y
N4 C5 C6 N5 -51.8(6) y
N5 C7 C8 N6 50.8(7) y
N5 Ni1 N1 C1 -170.4(3) ?
N2 Ni1 N1 C1 8.5(3) ?
N4 Ni1 N1 C1 -88.6(3) ?
N3 Ni1 N1 C1 23.0(7) ?
N6 Ni1 N1 C1 108.7(3) ?
N5 Ni1 N2 C3 -58.(4) ?
N4 Ni1 N2 C3 -122.0(3) ?
N3 Ni1 N2 C3 -27.2(3) ?
N6 Ni1 N2 C3 61.8(3) ?
N1 Ni1 N2 C3 148.3(3) ?
N5 Ni1 N2 C2 175.(4) ?
N4 Ni1 N2 C2 110.4(3) ?
N3 Ni1 N2 C2 -154.8(4) ?
N6 Ni1 N2 C2 -65.7(3) ?
N1 Ni1 N2 C2 20.7(3) ?
N5 Ni1 N3 C4 179.1(4) ?
N2 Ni1 N3 C4 0.4(4) ?
N4 Ni1 N3 C4 96.7(4) ?
N6 Ni1 N3 C4 -99.5(4) ?
N1 Ni1 N3 C4 -14.1(8) ?
N5 Ni1 N4 C5 -9.3(3) ?
N2 Ni1 N4 C5 168.4(3) ?
N3 Ni1 N4 C5 86.7(4) ?
N6 Ni1 N4 C5 -24.4(7) ?
N1 Ni1 N4 C5 -110.2(3) ?
N2 Ni1 N5 C7 148.(4) ?
N4 Ni1 N5 C7 -148.0(4) ?
N3 Ni1 N5 C7 117.1(4) ?
N6 Ni1 N5 C7 27.5(3) ?
N1 Ni1 N5 C7 -58.8(4) ?
N2 Ni1 N5 C6 -82.(4) ?
N4 Ni1 N5 C6 -17.9(3) ?
N3 Ni1 N5 C6 -112.8(4) ?
N6 Ni1 N5 C6 157.6(4) ?
N1 Ni1 N5 C6 71.3(3) ?
N5 Ni1 N6 C8 -1.3(4) ?
N2 Ni1 N6 C8 -179.1(4) ?
N4 Ni1 N6 C8 13.8(7) ?
N3 Ni1 N6 C8 -98.0(4) ?
N1 Ni1 N6 C8 100.0(4) ?
Ni1 N1 C1 C2 -35.8(5) ?
C3 N2 C2 C1 -167.7(4) ?
Ni1 N2 C2 C1 -46.2(5) ?
C2 N2 C3 C4 171.3(5) ?
Ni1 N2 C3 C4 49.2(5) ?
Ni1 N3 C4 C3 26.1(6) ?
Ni1 N4 C5 C6 34.4(5) ?
C7 N5 C6 C5 165.2(5) ?
Ni1 N5 C6 C5 42.4(5) ?
C6 N5 C7 C8 -173.6(5) ?
Ni1 N5 C7 C8 -49.8(5) ?
Ni1 N6 C8 C7 -25.1(6) ?
